data_7063629
loop_
_publ_author_name
'Efanov, Daniil'
'Tolstikov, Svyatoslav E.'
'Romanenko, Galina'
'Letyagin, Gleb'
'Smirnova, Kristina A.'
'Chernavin, Platon A.'
'Veber, Sergey L.'
'Romashev, Nikolay F.'
'Osik, Nataliya Alekseevna'
'Bogomyakov, Artem'

_publ_section_title
;
 Stable anion radicals based on triazole-fused furazano[3,4-b]pyrazine
 scaffold
;
_journal_name_full 'New Journal of Chemistry'
_journal_paper_doi 10.1039/D4NJ05188B
_journal_year 2025
_chemical_formula_sum 'C10 H2 F5 N7 O'
_chemical_formula_weight 331.19
_space_group_crystal_system monoclinic
_space_group_IT_number 9
_space_group_name_Hall 'C -2yc'
_space_group_name_H-M_alt 'C 1 c 1'
_atom_sites_solution_hydrogens geom
_audit_creation_method SHELXL-2019/3
_audit_update_record
;
2024-11-19 deposited with the CCDC.	2025-01-31 downloaded from the CCDC.
;
_cell_angle_alpha 90
_cell_angle_beta 114.975(16)
_cell_angle_gamma 90
_cell_formula_units_Z 4
_cell_length_a 6.2914(17)
_cell_length_b 28.492(7)
_cell_length_c 7.258(2)
_cell_measurement_reflns_used 747
_cell_measurement_temperature 296(2)
_cell_measurement_theta_max 19.06
_cell_measurement_theta_min 3.41
_cell_volume 1179.4(6)
_computing_cell_refinement 'Bruker SAINT'
_computing_data_collection 'Bruker APEX2'
_computing_data_reduction 'Bruker SAINT'
_computing_molecular_graphics 'Bruker SHELXTL'
_computing_publication_material 'Bruker SHELXTL'
_computing_structure_refinement 'SHELXL-2019/2 (Sheldrick, 2019)'
_computing_structure_solution 'SHELXS-97 (Sheldrick, 2008)'
_diffrn_ambient_temperature 296(2)
_diffrn_measured_fraction_theta_full 0.986
_diffrn_measured_fraction_theta_max 0.964
_diffrn_measurement_device_type 'Bruker APEX-II CCD'
_diffrn_measurement_method '\f and \w scans'
_diffrn_radiation_type MoK\a
_diffrn_radiation_wavelength 0.71073
_diffrn_reflns_av_R_equivalents 0.0525
_diffrn_reflns_av_unetI/netI 0.1325
_diffrn_reflns_Laue_measured_fraction_full 0.986
_diffrn_reflns_Laue_measured_fraction_max 0.964
_diffrn_reflns_limit_h_max 8
_diffrn_reflns_limit_h_min -8
_diffrn_reflns_limit_k_max 29
_diffrn_reflns_limit_k_min -38
_diffrn_reflns_limit_l_max 8
_diffrn_reflns_limit_l_min -9
_diffrn_reflns_number 5120
_diffrn_reflns_point_group_measured_fraction_full 0.861
_diffrn_reflns_point_group_measured_fraction_max 0.783
_diffrn_reflns_theta_full 25.242
_diffrn_reflns_theta_max 28.428
_diffrn_reflns_theta_min 2.860
_exptl_absorpt_coefficient_mu 0.184
_exptl_absorpt_correction_T_max 0.4479
_exptl_absorpt_correction_T_min 0.4138
_exptl_absorpt_correction_type multi-scan
_exptl_crystal_colour colorless
_exptl_crystal_density_diffrn 1.865
_exptl_crystal_description prism
_exptl_crystal_F_000 656
_exptl_crystal_size_max 0.22
_exptl_crystal_size_mid 0.16
_exptl_crystal_size_min 0.13
_refine_diff_density_max 0.157
_refine_diff_density_min -0.185
_refine_diff_density_rms 0.040
_refine_ls_abs_structure_details
; 
 Refined as an inversion twin. 
;
_refine_ls_abs_structure_Flack 0.2(12)
_refine_ls_extinction_method none
_refine_ls_goodness_of_fit_ref 0.738
_refine_ls_hydrogen_treatment constr
_refine_ls_matrix_type full
_refine_ls_number_parameters 209
_refine_ls_number_reflns 2333
_refine_ls_number_restraints 2
_refine_ls_restrained_S_all 0.738
_refine_ls_R_factor_all 0.1310
_refine_ls_R_factor_gt 0.0370
_refine_ls_shift/su_max 0.000
_refine_ls_shift/su_mean 0.000
_refine_ls_structure_factor_coef Fsqd
_refine_ls_weighting_details 'w=1/[\s^2^(Fo^2^)+(0.0065P)^2^] where P=(Fo^2^+2Fc^2^)/3'
_refine_ls_weighting_scheme calc
_refine_ls_wR_factor_gt 0.0383
_refine_ls_wR_factor_ref 0.0514
_reflns_Friedel_coverage 0.613
_reflns_Friedel_fraction_full 0.734
_reflns_Friedel_fraction_max 0.599
_reflns_number_gt 995
_reflns_number_total 2333
_reflns_threshold_expression 'I > 2\s(I)'
_cod_data_source_file d4nj05188b2.cif
_cod_data_source_block 158s
_cod_original_cell_volume 1179.3(6)
_cod_original_sg_symbol_H-M 'C c'
_cod_database_code 7063629
_shelx_shelxl_version_number 2019/3
_shelx_space_group_comment
; 
The symmetry employed for this shelxl refinement is uniquely defined 
by the following loop, which should always be used as a source of 
symmetry information in preference to the above space-group names. 
They are only intended as comments. 
;

loop_
_space_group_symop_operation_xyz
'x, y, z'
'x, -y, z+1/2'
'x+1/2, y+1/2, z'
'x+1/2, -y+1/2, z+1/2'

loop_
_atom_site_label
_atom_site_type_symbol
_atom_site_fract_x
_atom_site_fract_y
_atom_site_fract_z
_atom_site_U_iso_or_equiv
_atom_site_adp_type
_atom_site_occupancy
_atom_site_site_symmetry_order
_atom_site_calc_flag
_atom_site_refinement_flags_posn
_atom_site_refinement_flags_adp
_atom_site_refinement_flags_occupancy
_atom_site_disorder_assembly
_atom_site_disorder_group
O1 O 1.0377(7) 0.14808(15) 0.4347(7) 0.0568(13) Uani 1 1 d . . . . .
N2 N 1.1308(8) 0.19264(17) 0.4343(8) 0.0447(13) Uani 1 1 d . . . . .
C3 C 0.9717(10) 0.2214(2) 0.4320(9) 0.0411(17) Uani 1 1 d . . . . .
N4 N 0.9813(7) 0.26900(16) 0.4316(7) 0.0500(15) Uani 1 1 d . . . . .
H4A H 1.097518 0.284151 0.427601 0.060 Uiso 1 1 calc R U . . .
C5 C 0.7870(10) 0.2914(2) 0.4383(10) 0.0387(16) Uani 1 1 d . . . . .
N6 N 0.7555(7) 0.33690(17) 0.4469(8) 0.0487(15) Uani 1 1 d . . . . .
N7 N 0.5409(8) 0.33887(18) 0.4495(8) 0.0467(15) Uani 1 1 d . . . . .
N8 N 0.4385(7) 0.29664(16) 0.4450(7) 0.0388(13) Uani 1 1 d . . . . .
C9 C 0.5972(9) 0.26700(19) 0.4377(9) 0.0354(15) Uani 1 1 d . . . . .
N10 N 0.5824(7) 0.21897(15) 0.4312(7) 0.0438(14) Uani 1 1 d . . . . .
H10A H 0.461652 0.204089 0.427184 0.053 Uiso 1 1 calc R U . . .
C11 C 0.7757(10) 0.1965(2) 0.4315(10) 0.0418(17) Uani 1 1 d . . . . .
N12 N 0.8131(8) 0.15133(18) 0.4335(8) 0.0564(15) Uani 1 1 d . . . . .
C13 C 0.4372(11) 0.3808(2) 0.4720(10) 0.0418(16) Uani 1 1 d . . . . .
C14 C 0.5680(10) 0.4144(2) 0.6143(10) 0.056(2) Uani 1 1 d . . . . .
F15 F 0.7942(5) 0.40711(12) 0.7348(6) 0.0770(12) Uani 1 1 d . . . . .
C16 C 0.4602(13) 0.4541(3) 0.6441(12) 0.073(2) Uani 1 1 d . . . . .
F17 F 0.5851(7) 0.48535(15) 0.7848(7) 0.1176(19) Uani 1 1 d . . . . .
C18 C 0.2289(12) 0.4609(3) 0.5312(12) 0.079(3) Uani 1 1 d . . . . .
F19 F 0.1242(7) 0.50040(14) 0.5566(7) 0.131(2) Uani 1 1 d . . . . .
C20 C 0.0986(10) 0.4289(2) 0.3864(11) 0.060(2) Uani 1 1 d . . . . .
F21 F -0.1335(5) 0.43598(12) 0.2753(6) 0.0876(14) Uani 1 1 d . . . . .
C22 C 0.2018(9) 0.3899(2) 0.3591(9) 0.0471(17) Uani 1 1 d . . . . .
F23 F 0.0720(6) 0.35839(11) 0.2185(5) 0.0566(9) Uani 1 1 d . . . . .

loop_
_atom_site_aniso_label
_atom_site_aniso_U_11
_atom_site_aniso_U_22
_atom_site_aniso_U_33
_atom_site_aniso_U_23
_atom_site_aniso_U_13
_atom_site_aniso_U_12
O1 0.034(3) 0.065(3) 0.077(4) -0.009(3) 0.029(3) 0.007(2)
N2 0.033(3) 0.053(4) 0.054(3) -0.006(3) 0.024(3) 0.002(3)
C3 0.031(4) 0.051(4) 0.042(5) -0.003(4) 0.017(3) -0.005(4)
N4 0.023(3) 0.063(4) 0.070(4) 0.006(3) 0.026(3) -0.002(3)
C5 0.031(3) 0.045(4) 0.045(4) 0.004(4) 0.020(3) 0.004(4)
N6 0.025(3) 0.067(4) 0.061(4) 0.008(3) 0.025(3) 0.001(3)
N7 0.035(3) 0.045(4) 0.068(5) 0.003(3) 0.029(3) 0.002(3)
N8 0.023(2) 0.046(3) 0.052(4) 0.002(3) 0.021(2) -0.002(2)
C9 0.023(3) 0.046(4) 0.038(4) 0.004(4) 0.014(3) -0.004(3)
N10 0.031(3) 0.049(3) 0.061(4) 0.003(3) 0.029(3) -0.001(2)
C11 0.026(3) 0.058(5) 0.042(5) -0.001(4) 0.016(3) 0.000(4)
N12 0.036(3) 0.067(4) 0.072(4) -0.007(4) 0.028(3) 0.001(3)
C13 0.032(3) 0.041(4) 0.057(5) 0.005(4) 0.023(3) -0.001(3)
C14 0.039(4) 0.060(5) 0.067(6) 0.001(4) 0.022(4) -0.004(4)
F15 0.042(2) 0.084(3) 0.092(3) -0.013(2) 0.015(2) -0.0126(19)
C16 0.064(6) 0.059(6) 0.093(7) -0.027(5) 0.031(5) -0.014(5)
F17 0.100(3) 0.086(3) 0.150(5) -0.059(3) 0.036(3) -0.029(3)
C18 0.070(6) 0.046(5) 0.123(8) -0.017(5) 0.042(6) 0.011(4)
F19 0.114(4) 0.066(3) 0.194(5) -0.041(3) 0.047(4) 0.015(3)
C20 0.035(4) 0.058(5) 0.082(6) -0.002(4) 0.019(4) 0.005(4)
F21 0.049(2) 0.075(3) 0.125(4) 0.000(3) 0.024(2) 0.0237(19)
C22 0.045(4) 0.041(4) 0.058(5) -0.001(4) 0.024(4) -0.004(3)
F23 0.0378(19) 0.060(2) 0.069(2) -0.008(2) 0.0197(18) 0.0027(19)

loop_
_atom_type_symbol
_atom_type_description
_atom_type_scat_dispersion_real
_atom_type_scat_dispersion_imag
_atom_type_scat_source
C C 0.0033 0.0016 'International Tables Vol C Tables 4.2.6.8 and 6.1.1.4'
H H 0.0000 0.0000 'International Tables Vol C Tables 4.2.6.8 and 6.1.1.4'
N N 0.0061 0.0033 'International Tables Vol C Tables 4.2.6.8 and 6.1.1.4'
O O 0.0106 0.0060 'International Tables Vol C Tables 4.2.6.8 and 6.1.1.4'
F F 0.0171 0.0103 'International Tables Vol C Tables 4.2.6.8 and 6.1.1.4'

loop_
_geom_angle_atom_site_label_1
_geom_angle_atom_site_label_2
_geom_angle_atom_site_label_3
_geom_angle
_geom_angle_site_symmetry_1
_geom_angle_site_symmetry_3
_geom_angle_publ_flag
N2 O1 N12 111.1(4) . . ?
C3 N2 O1 104.6(5) . . ?
N2 C3 N4 126.9(6) . . ?
N2 C3 C11 110.6(6) . . ?
N4 C3 C11 122.5(5) . . ?
C3 N4 C5 114.6(5) . . ?
N6 C5 C9 110.4(5) . . ?
N6 C5 N4 127.0(5) . . ?
C9 C5 N4 122.5(5) . . ?
C5 N6 N7 102.2(5) . . ?
N8 N7 N6 115.2(4) . . ?
N8 N7 C13 121.2(5) . . ?
N6 N7 C13 123.4(5) . . ?
C9 N8 N7 102.0(4) . . ?
N8 C9 N10 126.6(5) . . ?
N8 C9 C5 110.1(5) . . ?
N10 C9 C5 123.3(5) . . ?
C9 N10 C11 114.8(5) . . ?
N12 C11 N10 127.9(6) . . ?
N12 C11 C3 109.8(5) . . ?
N10 C11 C3 122.3(6) . . ?
C11 N12 O1 103.9(5) . . ?
C22 C13 C14 117.4(6) . . ?
C22 C13 N7 121.7(6) . . ?
C14 C13 N7 120.9(6) . . ?
F15 C14 C16 118.9(6) . . ?
F15 C14 C13 120.7(6) . . ?
C16 C14 C13 120.2(6) . . ?
F17 C16 C18 120.4(7) . . ?
F17 C16 C14 119.8(6) . . ?
C18 C16 C14 119.8(7) . . ?
C16 C18 F19 119.8(7) . . ?
C16 C18 C20 120.9(7) . . ?
F19 C18 C20 119.3(7) . . ?
C22 C20 F21 120.2(6) . . ?
C22 C20 C18 119.6(6) . . ?
F21 C20 C18 120.2(6) . . ?
C20 C22 F23 119.2(5) . . ?
C20 C22 C13 122.1(6) . . ?
F23 C22 C13 118.7(6) . . ?

loop_
_geom_bond_atom_site_label_1
_geom_bond_atom_site_label_2
_geom_bond_distance
_geom_bond_site_symmetry_2
_geom_bond_publ_flag
O1 N2 1.399(5) . ?
O1 N12 1.412(6) . ?
N2 C3 1.288(7) . ?
C3 N4 1.359(6) . ?
C3 C11 1.421(8) . ?
N4 C5 1.398(7) . ?
C5 N6 1.316(6) . ?
C5 C9 1.380(7) . ?
N6 N7 1.359(6) . ?
N7 N8 1.358(6) . ?
N7 C13 1.403(7) . ?
N8 C9 1.325(6) . ?
C9 N10 1.371(6) . ?
N10 C11 1.373(7) . ?
C11 N12 1.307(6) . ?
C13 C22 1.381(6) . ?
C13 C14 1.395(7) . ?
C14 F15 1.335(6) . ?
C14 C16 1.382(9) . ?
C16 F17 1.333(6) . ?
C16 C18 1.349(8) . ?
C18 F19 1.356(7) . ?
C18 C20 1.371(8) . ?
C20 C22 1.343(8) . ?
C20 F21 1.353(6) . ?
C22 F23 1.345(6) . ?

loop_
_geom_hbond_atom_site_label_D
_geom_hbond_atom_site_label_H
_geom_hbond_atom_site_label_A
_geom_hbond_distance_DH
_geom_hbond_distance_HA
_geom_hbond_distance_DA
_geom_hbond_angle_DHA
_geom_hbond_site_symmetry_A
_geom_hbond_publ_flag
N4 H4A N8 0.86 2.13 2.944(6) 159.0 1_655 yes
N4 H4A F23 0.86 2.57 3.154(6) 126.3 1_655 yes
N10 H10A N2 0.86 2.13 2.948(7) 159.1 1_455 yes
N10 H10A F23 0.86 2.62 3.054(6) 112.2 4 yes
